data_7043027
loop_
_publ_author_name
'Hill, Anthony'
'Ward, Jas S.'

_publ_section_title
;
 Synthetic and Structural Studies of Phosphine Coordinated Boronium Salts
;
_journal_name_full 'Dalton Trans.'
_journal_paper_doi 10.1039/C7DT01023K
_journal_year 2017
_chemical_compound_source 'Research School of Chemistry'
_chemical_formula_moiety 'C26 H50 B2 Br4 P2'
_chemical_formula_sum 'C26 H50 B2 Br4 P2'
_chemical_formula_weight 765.87
_space_group_IT_number 15
_symmetry_cell_setting monoclinic
_symmetry_space_group_name_Hall '-C 2yc'
_symmetry_space_group_name_H-M 'C 1 2/c 1'
_atom_sites_solution_hydrogens difmap
_atom_sites_solution_primary other
_audit_update_record
;
2013-06-07 deposited with the CCDC.
2017-05-12 downloaded from the CCDC.
;
_cell_angle_alpha 90
_cell_angle_beta 94.666(2)
_cell_angle_gamma 90
_cell_formula_units_Z 4
_cell_length_a 18.4285(7)
_cell_length_b 8.5936(3)
_cell_length_c 20.9657(8)
_cell_measurement_reflns_used 14946
_cell_measurement_temperature 273
_cell_measurement_theta_max 25
_cell_measurement_theta_min 2.55
_cell_volume 3309.3(2)
_computing_cell_refinement 'DENZO/SCALEPACK (Otwinowski & Minor, 1997)'
_computing_data_collection 'COLLECT (Nonius, 2001).'
_computing_data_reduction 'DENZO/SCALEPACK (Otwinowski & Minor, 1997)'
_computing_molecular_graphics 'Ortep-3 for windows (Farrugia, 1997)'
_computing_publication_material 'CRYSTALS (Betteridge et al., 2003)'
_computing_structure_refinement 'CRYSTALS (Betteridge et al., 2003)'
_computing_structure_solution 'Superflip (Palatinus & Chapuis, 2007)'
_diffrn_ambient_temperature 273
_diffrn_measured_fraction_theta_full 0.998
_diffrn_measured_fraction_theta_max 0.998
_diffrn_measurement_device Area
_diffrn_measurement_device_type 'Nonius KappaCCD'
_diffrn_measurement_method \w
_diffrn_radiation_monochromator graphite
_diffrn_radiation_type 'Mo K\a'
_diffrn_radiation_wavelength 0.71073
_diffrn_reflns_av_R_equivalents 0.073
_diffrn_reflns_limit_h_max 21
_diffrn_reflns_limit_h_min -21
_diffrn_reflns_limit_k_max 10
_diffrn_reflns_limit_k_min -8
_diffrn_reflns_limit_l_max 24
_diffrn_reflns_limit_l_min -24
_diffrn_reflns_number 22553
_diffrn_reflns_theta_full 24.994
_diffrn_reflns_theta_max 24.994
_diffrn_reflns_theta_min 2.617
_diffrn_standards_number 0
_exptl_absorpt_coefficient_mu 4.976
_exptl_absorpt_correction_T_max 0.827
_exptl_absorpt_correction_T_min 0.588
_exptl_absorpt_correction_type integration
_exptl_absorpt_process_details
;
Gaussian integration (Coppens, 1970)
;
_exptl_crystal_colour colourless
_exptl_crystal_density_diffrn 1.537
_exptl_crystal_density_method 'not measured'
_exptl_crystal_description prism
_exptl_crystal_F_000 1544
_exptl_crystal_size_max 0.160
_exptl_crystal_size_mid 0.070
_exptl_crystal_size_min 0.040
_refine_diff_density_max 1.58
_refine_diff_density_min -1.03
_refine_ls_extinction_coef 110(30)
_refine_ls_extinction_method 'Larson (1970), Equation 22'
_refine_ls_goodness_of_fit_ref 0.9337
_refine_ls_hydrogen_treatment constr
_refine_ls_matrix_type full
_refine_ls_number_parameters 155
_refine_ls_number_reflns 2903
_refine_ls_number_restraints 119
_refine_ls_R_factor_all 0.0899
_refine_ls_R_factor_gt 0.0650
_refine_ls_shift/su_max 0.0006748
_refine_ls_shift/su_mean 0.0000337
_refine_ls_structure_factor_coef Fsqd
_refine_ls_weighting_details
;
 Method= Modified Sheldrick 
 w=1/[\s^2^(F^2^) + ( 0.10P)^2^ +24.01P] 
 ,where P=(max(Fo^2^,0) + 2Fc^2^)/3 
;
_refine_ls_weighting_scheme calc
_refine_ls_wR_factor_all 0.1817
_refine_ls_wR_factor_gt 0.1672
_refine_ls_wR_factor_ref 0.1817
_reflns_limit_h_max 21
_reflns_limit_h_min -21
_reflns_limit_k_max 10
_reflns_limit_k_min 0
_reflns_limit_l_max 24
_reflns_limit_l_min 0
_reflns_number_gt 2052
_reflns_number_total 2903
_reflns_threshold_expression I>2.0\s(I)
_oxford_diffrn_Wilson_B_factor 5.53
_oxford_diffrn_Wilson_scale 79.73
_oxford_refine_ls_r_factor_ref 0.0899
_oxford_refine_ls_scale 0.12927(18)
_oxford_reflns_number_all 2903
_oxford_reflns_threshold_expression_ref I>-10.0\s(I)
_cod_data_source_file c7dt01023k2.cif
_cod_data_source_block 1
_cod_depositor_comments
;
The following automatic conversions were performed:

'_atom_sites_solution_primary' value 'Other' changed to 'other'
according to
/home/data/users/saulius/crontab/automatic-downloads/rss-feeds/RSC/lib/dictionaries/cif_core.dic
dictionary named 'cif_core.dic' version 2.4.2 from 2011-04-26.

Automatic conversion script
Id: cif_fix_values 4973 2017-02-22 13:04:09Z antanas 
;
_cod_original_sg_symbol_H-M 'C 2/c '
_cod_database_code 7043027

loop_
_symmetry_equiv_pos_as_xyz
x,y,z
-x,-y,-z
x+1/2,y+1/2,z
-x+1/2,-y+1/2,-z
x,-y,z+1/2
-x,y,-z+1/2
x+1/2,-y+1/2,z+1/2
-x+1/2,y+1/2,-z+1/2

loop_
_atom_site_label
_atom_site_type_symbol
_atom_site_fract_x
_atom_site_fract_y
_atom_site_fract_z
_atom_site_U_iso_or_equiv
_atom_site_occupancy
_atom_site_adp_type
_atom_site_refinement_flags_posn
_atom_site_refinement_flags_adp
B1 B 0.2857(6) 0.1545(12) 0.3556(5) 0.0624 1.0000 Uani . .
Br1 Br 0.19845(8) 0.01813(14) 0.35748(6) 0.0959 1.0000 Uani . .
Br2 Br 0.37517(9) 0.05262(18) 0.39844(7) 0.1091 1.0000 Uani . .
P1 P 0.27195(10) 0.3457(2) 0.40369(8) 0.0396 1.0000 Uani D .
C1 C 0.2778(4) 0.3093(9) 0.4893(3) 0.0421 1.0000 Uani D .
C11 C 0.3426(4) 0.4875(12) 0.3896(3) 0.0674 1.0000 Uani D U
C12 C 0.4020(5) 0.5112(13) 0.4405(4) 0.0888 1.0000 Uani D U
C13 C 0.4595(4) 0.6240(11) 0.4256(4) 0.0890 1.0000 Uani D U
C14 C 0.4736(4) 0.6467(11) 0.3597(4) 0.1103 1.0000 Uani D U
C15 C 0.4194(4) 0.6108(10) 0.3124(3) 0.0982 1.0000 Uani D U
C16 C 0.3668(4) 0.4895(10) 0.3230(3) 0.0678 1.0000 Uani D U
C21 C 0.1828(4) 0.4321(9) 0.3824(3) 0.0446 1.0000 Uani D .
C22 C 0.1690(5) 0.4600(11) 0.3098(4) 0.0568 1.0000 Uani D .
C23 C 0.0921(5) 0.5152(12) 0.2934(5) 0.0651 1.0000 Uani D .
C24 C 0.0740(5) 0.6571(12) 0.3303(5) 0.0740 1.0000 Uani D .
C25 C 0.0885(6) 0.6343(14) 0.4018(5) 0.0896 1.0000 Uani D .
C26 C 0.1666(5) 0.5791(12) 0.4196(4) 0.0671 1.0000 Uani D .
H1 H 0.2950 0.1837 0.3048 0.0753 1.0000 Uiso R .
H11 H 0.2703 0.4051 0.5105 0.0508 1.0000 Uiso DR .
H12 H 0.3253 0.2715 0.5019 0.0508 1.0000 Uiso DR .
H111 H 0.3167 0.5829 0.3909 0.0811 1.0000 Uiso R .
H121 H 0.3809 0.5470 0.4776 0.1065 1.0000 Uiso DR .
H122 H 0.4248 0.4134 0.4492 0.1065 1.0000 Uiso DR .
H131 H 0.5039 0.5898 0.4475 0.1075 1.0000 Uiso DR .
H132 H 0.4464 0.7221 0.4422 0.1075 1.0000 Uiso DR .
H141 H 0.4847 0.7538 0.3548 0.1325 1.0000 Uiso DR .
H142 H 0.5149 0.5856 0.3519 0.1325 1.0000 Uiso R .
H151 H 0.3923 0.7035 0.3036 0.1180 1.0000 Uiso DR .
H152 H 0.4431 0.5816 0.2757 0.1180 1.0000 Uiso R .
H161 H 0.3883 0.3918 0.3148 0.0815 1.0000 Uiso DR .
H162 H 0.3253 0.5050 0.2938 0.0815 1.0000 Uiso DR .
H211 H 0.1480 0.3569 0.3931 0.0536 1.0000 Uiso DR .
H221 H 0.2020 0.5368 0.2970 0.0683 1.0000 Uiso DR .
H222 H 0.1765 0.3656 0.2877 0.0683 1.0000 Uiso DR .
H231 H 0.0595 0.4341 0.3027 0.0784 1.0000 Uiso DR .
H232 H 0.0861 0.5385 0.2490 0.0784 1.0000 Uiso DR .
H241 H 0.1027 0.7414 0.3174 0.0888 1.0000 Uiso DR .
H242 H 0.0239 0.6807 0.3210 0.0888 1.0000 Uiso DR .
H251 H 0.0812 0.7304 0.4227 0.1076 1.0000 Uiso DR .
H252 H 0.0556 0.5589 0.4157 0.1076 1.0000 Uiso DR .
H261 H 0.1724 0.5573 0.4642 0.0807 1.0000 Uiso DR .
H262 H 0.1996 0.6587 0.4097 0.0807 1.0000 Uiso DR .

loop_
_atom_site_aniso_label
_atom_site_aniso_U_11
_atom_site_aniso_U_22
_atom_site_aniso_U_33
_atom_site_aniso_U_23
_atom_site_aniso_U_13
_atom_site_aniso_U_12
B1 0.084(7) 0.056(6) 0.048(5) -0.001(5) 0.011(5) 0.015(6)
Br1 0.1445(12) 0.0755(8) 0.0674(7) -0.0108(5) 0.0060(7) -0.0391(8)
Br2 0.1234(12) 0.1023(11) 0.1038(11) 0.0112(8) 0.0232(8) 0.0545(9)
P1 0.0432(10) 0.0448(11) 0.0311(9) 0.0056(8) 0.0043(7) -0.0026(9)
C1 0.048(4) 0.046(4) 0.032(4) 0.006(3) 0.004(3) -0.004(4)
C11 0.061(5) 0.096(6) 0.046(4) 0.016(4) 0.008(4) -0.027(5)
C12 0.080(6) 0.116(7) 0.069(6) 0.007(5) -0.001(5) -0.048(6)
C13 0.074(6) 0.105(7) 0.087(6) 0.017(6) -0.004(5) -0.042(5)
C14 0.093(7) 0.134(8) 0.106(7) 0.017(7) 0.020(6) -0.049(6)
C15 0.084(6) 0.130(8) 0.081(6) 0.031(6) 0.012(5) -0.033(6)
C16 0.064(5) 0.092(6) 0.051(4) 0.016(4) 0.020(4) -0.017(5)
C21 0.045(4) 0.046(4) 0.043(4) 0.006(3) 0.004(3) -0.002(3)
C22 0.057(5) 0.073(6) 0.038(4) 0.010(4) -0.006(4) 0.000(4)
C23 0.059(6) 0.068(6) 0.066(6) 0.013(5) -0.011(4) -0.005(5)
C24 0.054(5) 0.076(7) 0.088(7) 0.020(6) -0.016(5) 0.005(5)
C25 0.082(7) 0.100(9) 0.085(8) -0.008(6) -0.003(6) 0.039(7)
C26 0.072(6) 0.075(6) 0.053(5) -0.006(5) -0.004(4) 0.025(5)

loop_
_atom_type_symbol
_atom_type_scat_dispersion_real
_atom_type_scat_dispersion_imag
_atom_type_scat_Cromer_Mann_a1
_atom_type_scat_Cromer_Mann_b1
_atom_type_scat_Cromer_Mann_a2
_atom_type_scat_Cromer_Mann_b2
_atom_type_scat_Cromer_Mann_a3
_atom_type_scat_Cromer_Mann_b3
_atom_type_scat_Cromer_Mann_a4
_atom_type_scat_Cromer_Mann_b4
_atom_type_scat_Cromer_Mann_c
_atom_type_scat_source
C 0.0033 0.0016 2.3100 20.8439 1.0200 10.2075 1.5886 0.5687 0.8650 51.6512 0.2156 'International Tables Vol C 4.2.6.8 and 6.1.1.4'
H 0.0000 0.0000 0.4930 10.5109 0.3229 26.1257 0.1402 3.1424 0.0408 57.7998 0.0030 'International Tables Vol C 4.2.6.8 and 6.1.1.4'
B 0.0013 0.0007 2.0545 23.2185 1.3326 1.0210 1.0979 60.3498 0.7068 0.1403 -0.1932 'International Tables Vol C 4.2.6.8 and 6.1.1.4'
Br -0.2901 2.4595 17.1789 2.1723 5.2358 16.5796 5.6377 0.2609 3.9851 41.4328 2.9557 'International Tables Vol C 4.2.6.8 and 6.1.1.4'
P 0.1023 0.0942 6.4345 1.9067 4.1791 27.1570 1.7800 0.5260 1.4908 68.1645 1.1149 'International Tables Vol C 4.2.6.8 and 6.1.1.4'

loop_
_exptl_crystal_face_index_h
_exptl_crystal_face_index_k
_exptl_crystal_face_index_l
_exptl_crystal_face_perp_dist
1 0 0 0.040
-1 0 0 0.030
0 1 0 0.050
0 0 1 0.020
0 0 -1 0.020
7 -6 -4 0.077

loop_
_geom_angle_atom_site_label_1
_geom_angle_site_symmetry_1
_geom_angle_atom_site_label_2
_geom_angle_atom_site_label_3
_geom_angle
_geom_angle_publ_flag
Br1 . B1 Br2 111.6(5) yes
Br1 . B1 P1 110.2(5) yes
Br2 . B1 P1 105.7(5) yes
Br1 . B1 H1 109.8 no
Br2 . B1 H1 109.8 no
P1 . B1 H1 109.8 no
B1 . P1 C1 111.5(4) yes
B1 . P1 C11 110.7(5) yes
C1 . P1 C11 106.8(3) yes
B1 . P1 C21 111.6(4) yes
C1 . P1 C21 107.0(3) yes
C11 . P1 C21 109.2(4) yes
C1 4_556 C1 P1 114.4(6) yes
C1 4_556 C1 H11 108.2 no
P1 . C1 H11 108.2 no
C1 4_556 C1 H12 108.2 no
P1 . C1 H12 108.2 no
H11 . C1 H12 109.5 no
P1 . C11 C12 118.1(5) yes
P1 . C11 C16 115.4(5) yes
C12 . C11 C16 114.3(5) yes
P1 . C11 H111 101.8 no
C12 . C11 H111 101.7 no
C16 . C11 H111 101.9 no
C11 . C12 C13 115.9(5) yes
C11 . C12 H121 107.9 no
C13 . C12 H121 107.9 no
C11 . C12 H122 107.8 no
C13 . C12 H122 107.8 no
H121 . C12 H122 109.5 no
C12 . C13 C14 118.4(6) yes
C12 . C13 H131 107.2 no
C14 . C13 H131 106.8 no
C12 . C13 H132 107.2 no
C14 . C13 H132 107.5 no
H131 . C13 H132 109.5 no
C13 . C14 C15 118.8(5) yes
C13 . C14 H141 106.9 no
C15 . C14 H141 106.8 no
C13 . C14 H142 107.5 no
C15 . C14 H142 107.2 no
H141 . C14 H142 109.5 no
C14 . C15 C16 120.2(6) yes
C14 . C15 H151 106.8 no
C16 . C15 H151 106.6 no
C14 . C15 H152 106.7 no
C16 . C15 H152 106.9 no
H151 . C15 H152 109.5 no
C11 . C16 C15 113.7(5) yes
C11 . C16 H161 108.5 no
C15 . C16 H161 108.3 no
C11 . C16 H162 108.5 no
C15 . C16 H162 108.3 no
H161 . C16 H162 109.5 no
P1 . C21 C22 112.2(5) yes
P1 . C21 C26 114.9(6) yes
C22 . C21 C26 110.6(7) yes
P1 . C21 H211 106.1 no
C22 . C21 H211 106.1 no
C26 . C21 H211 106.1 no
C21 . C22 C23 110.5(7) yes
C21 . C22 H221 109.2 no
C23 . C22 H221 109.2 no
C21 . C22 H222 109.2 no
C23 . C22 H222 109.2 no
H221 . C22 H222 109.5 no
C22 . C23 C24 112.5(8) yes
C22 . C23 H231 108.7 no
C24 . C23 H231 108.6 no
C22 . C23 H232 108.7 no
C24 . C23 H232 108.8 no
H231 . C23 H232 109.5 no
C23 . C24 C25 112.2(8) yes
C23 . C24 H241 108.7 no
C25 . C24 H241 108.9 no
C23 . C24 H242 108.8 no
C25 . C24 H242 108.8 no
H241 . C24 H242 109.5 no
C24 . C25 C26 111.6(8) yes
C24 . C25 H251 108.9 no
C26 . C25 H251 108.9 no
C24 . C25 H252 109.0 no
C26 . C25 H252 109.0 no
H251 . C25 H252 109.5 no
C25 . C26 C21 110.5(8) yes
C25 . C26 H261 109.2 no
C21 . C26 H261 109.2 no
C25 . C26 H262 109.3 no
C21 . C26 H262 109.2 no
H261 . C26 H262 109.5 no

loop_
_geom_bond_atom_site_label_1
_geom_bond_atom_site_label_2
_geom_bond_site_symmetry_2
_geom_bond_distance
_geom_bond_publ_flag
B1 Br1 . 1.992(12) yes
B1 Br2 . 2.013(11) yes
B1 P1 . 1.956(10) yes
B1 H1 . 1.120 no
P1 C1 . 1.817(7) yes
P1 C11 . 1.825(7) yes
P1 C21 . 1.825(8) yes
C1 C1 4_556 1.538(14) yes
C1 H11 . 0.950 no
C1 H12 . 0.950 no
C11 C12 . 1.479(7) yes
C11 C16 . 1.500(7) yes
C11 H111 . 0.950 no
C12 C13 . 1.488(7) yes
C12 H121 . 0.950 no
C12 H122 . 0.950 no
C13 C14 . 1.441(7) yes
C13 H131 . 0.950 no
C13 H132 . 0.950 no
C14 C15 . 1.383(8) yes
C14 H141 . 0.950 no
C14 H142 . 0.950 no
C15 C16 . 1.453(7) yes
C15 H151 . 0.950 no
C15 H152 . 0.950 no
C16 H161 . 0.950 no
C16 H162 . 0.950 no
C21 C22 . 1.542(10) yes
C21 C26 . 1.527(12) yes
C21 H211 . 0.950 no
C22 C23 . 1.508(12) yes
C22 H221 . 0.950 no
C22 H222 . 0.950 no
C23 C24 . 1.497(14) yes
C23 H231 . 0.950 no
C23 H232 . 0.950 no
C24 C25 . 1.514(14) yes
C24 H241 . 0.950 no
C24 H242 . 0.950 no
C25 C26 . 1.531(13) yes
C25 H251 . 0.950 no
C25 H252 . 0.950 no
C26 H261 . 0.950 no
C26 H262 . 0.950 no
